data_4514779
loop_
_publ_author_name
'Zhang, Yu'
'Zhang, Fengcai'
'Chen, Long'
'Xu, Jian'
'Liu, Xiaohua'
'Feng, Xiaoming'

_publ_section_title
;
 Asymmetric Synthesis of P-Stereogenic Compounds via
 Thulium(III)-Catalyzed Desymmetrization of Dialkynylphosphine Oxides
;
_journal_issue 6
_journal_name_full 'ACS Catalysis'
_journal_page_first 4834
_journal_paper_doi 10.1021/acscatal.9b00860
_journal_volume 9
_journal_year 2019
_chemical_absolute_configuration syn
_chemical_formula_sum 'C53 H82 F9 N4 O15 S3 Tm'
_chemical_formula_weight 1451.33
_space_group_crystal_system orthorhombic
_space_group_IT_number 19
_space_group_name_Hall 'P 2ac 2ab'
_space_group_name_H-M_alt 'P 21 21 21'
_symmetry_space_group_name_Hall 'P 2ac 2ab'
_symmetry_space_group_name_H-M 'P 21 21 21'
_atom_sites_solution_hydrogens mixed
_audit_creation_method SHELXL-2016/6
_cell_angle_alpha 90
_cell_angle_beta 90
_cell_angle_gamma 90
_cell_formula_units_Z 4
_cell_length_a 15.6161(16)
_cell_length_b 19.6361(19)
_cell_length_c 21.6999(19)
_cell_measurement_reflns_used 9914
_cell_measurement_temperature 170(2)
_cell_measurement_theta_max 27.84
_cell_measurement_theta_min 2.28
_cell_volume 6654.0(11)
_computing_cell_refinement 'Bruker SAINT'
_computing_data_collection 'Bruker APEX2'
_computing_data_reduction 'Bruker SAINT'
_computing_molecular_graphics 'Bruker SHELXTL'
_computing_publication_material 'Bruker SHELXTL'
_computing_structure_refinement 'SHELXL-2016/6 (Sheldrick, 2016)'
_computing_structure_solution 'SHELXT 2014/5 (Sheldrick, 2014)'
_diffrn_ambient_temperature 170(2)
_diffrn_measured_fraction_theta_full 0.998
_diffrn_measured_fraction_theta_max 0.984
_diffrn_measurement_device_type 'Bruker D8 Venture Photon II'
_diffrn_radiation_type MoK\a
_diffrn_radiation_wavelength 0.71073
_diffrn_reflns_av_R_equivalents 0.1351
_diffrn_reflns_av_unetI/netI 0.0751
_diffrn_reflns_Laue_measured_fraction_full 0.998
_diffrn_reflns_Laue_measured_fraction_max 0.984
_diffrn_reflns_limit_h_max 20
_diffrn_reflns_limit_h_min -20
_diffrn_reflns_limit_k_max 26
_diffrn_reflns_limit_k_min -26
_diffrn_reflns_limit_l_max 27
_diffrn_reflns_limit_l_min -28
_diffrn_reflns_number 164406
_diffrn_reflns_point_group_measured_fraction_full 0.999
_diffrn_reflns_point_group_measured_fraction_max 0.985
_diffrn_reflns_theta_full 25.242
_diffrn_reflns_theta_max 28.567
_diffrn_reflns_theta_min 2.450
_exptl_absorpt_coefficient_mu 1.514
_exptl_absorpt_correction_T_max 0.7457
_exptl_absorpt_correction_T_min 0.6405
_exptl_absorpt_correction_type multi-scan
_exptl_absorpt_process_details
;
 SADABS 2016/2: Krause, L., Herbst-Irmer, R., Sheldrick G.M. & Stalke D.,
 J. Appl. Cryst. 48 (2015) 3-10
;
_exptl_crystal_colour colourless
_exptl_crystal_density_diffrn 1.449
_exptl_crystal_description block
_exptl_crystal_F_000 2984
_refine_diff_density_max 1.455
_refine_diff_density_min -2.030
_refine_diff_density_rms 0.146
_refine_ls_abs_structure_details
;
 Refined as an inversion twin.
;
_refine_ls_abs_structure_Flack 0.030(17)
_refine_ls_extinction_method none
_refine_ls_goodness_of_fit_ref 0.977
_refine_ls_hydrogen_treatment mixed
_refine_ls_matrix_type full
_refine_ls_number_parameters 785
_refine_ls_number_reflns 16680
_refine_ls_number_restraints 83
_refine_ls_restrained_S_all 0.983
_refine_ls_R_factor_all 0.0989
_refine_ls_R_factor_gt 0.0674
_refine_ls_shift/su_max 0.002
_refine_ls_shift/su_mean 0.000
_refine_ls_structure_factor_coef Fsqd
_refine_ls_weighting_details 'w=1/[\s^2^(Fo^2^)+(0.0926P)^2^+25.9443P] where P=(Fo^2^+2Fc^2^)/3'
_refine_ls_weighting_scheme calc
_refine_ls_wR_factor_gt 0.1571
_refine_ls_wR_factor_ref 0.1817
_reflns_Friedel_coverage 0.840
_reflns_Friedel_fraction_full 1.000
_reflns_Friedel_fraction_max 0.986
_reflns_number_gt 12560
_reflns_number_total 16680
_reflns_threshold_expression 'I > 2\s(I)'
_cod_data_source_file cs9b00860_si_005.cif
_cod_data_source_block mo_20181010_zy_tm_0ma_a_sq
_cod_depositor_comments
;
The following automatic conversions were performed:

'_exptl_absorpt_correction_type' value 'Multi-Scan' changed to
'multi-scan' according to
/home/data/users/saulius/crontab/automatic-downloads/current/ACS/lib/dictionaries/cif_core.dic
dictionary named 'cif_core.dic' version 2.4.2 from 2011-04-26.

Automatic conversion script
Id: cif_fix_values 4973 2017-02-22 13:04:09Z antanas 
;
_cod_database_code 4514779
_shelx_shelxl_version_number 2016/6
_shelx_space_group_comment
;
The symmetry employed for this shelxl refinement is uniquely defined
by the following loop, which should always be used as a source of
symmetry information in preference to the above space-group names.
They are only intended as comments.
;

loop_
_space_group_symop_operation_xyz
'x, y, z'
'-x+1/2, -y, z+1/2'
'-x, y+1/2, -z+1/2'
'x+1/2, -y+1/2, -z'

loop_
_atom_site_label
_atom_site_type_symbol
_atom_site_fract_x
_atom_site_fract_y
_atom_site_fract_z
_atom_site_U_iso_or_equiv
_atom_site_adp_type
_atom_site_occupancy
_atom_site_site_symmetry_order
_atom_site_calc_flag
_atom_site_refinement_flags_posn
_atom_site_refinement_flags_adp
Tm01 Tm 0.65969(3) 0.46931(2) 0.90453(2) 0.03331(13) Uani 1 1 d . .
S1 S 0.6239(5) 0.3780(3) 1.0457(2) 0.103(2) Uani 1 1 d . U
F1 F 0.3305(10) 0.3962(13) 0.5233(10) 0.185(10) Uani 1 1 d . .
O1 O 0.8031(4) 0.4571(4) 0.9033(4) 0.0423(18) Uani 1 1 d . .
N1 N 0.9446(5) 0.4752(5) 0.9042(5) 0.0368(18) Uani 1 1 d . .
H1 H 0.986921 0.502205 0.915300 0.044 Uiso 1 1 calc R U
C1 C 0.910(2) 0.2805(15) 0.9838(14) 0.153(14) Uani 1 1 d . .
H1A H 0.855910 0.275133 0.961870 0.230 Uiso 1 1 calc R U
H1B H 0.899832 0.279867 1.028363 0.230 Uiso 1 1 calc R U
H1C H 0.948912 0.243112 0.972819 0.230 Uiso 1 1 calc DR U
S002 S 0.4235(2) 0.35806(19) 0.42977(17) 0.0512(8) Uani 1 1 d . .
F2 F 0.4638(7) 0.4036(7) 0.5381(5) 0.101(4) Uani 1 1 d . .
O2 O 0.6993(7) 0.4120(5) 0.8147(4) 0.051(2) Uani 1 1 d . .
H2 H 0.677961 0.431651 0.777729 0.061 Uiso 1 1 calc R U
N2 N 0.7802(5) 0.5938(4) 0.9564(4) 0.0302(18) Uani 1 1 d . .
S003 S 0.5355(4) 0.3172(3) 0.7306(2) 0.0850(17) Uani 1 1 d . .
H3 H 0.535(7) 0.379(7) 0.928(5) 0.05(4) Uiso 1 1 d D .
F3 F 0.3991(14) 0.3079(11) 0.5373(7) 0.191(12) Uani 1 1 d . .
O3 O 0.7067(5) 0.5560(3) 0.9612(3) 0.0300(15) Uani 1 1 d . .
N3 N 0.5953(6) 0.6077(4) 0.8308(4) 0.0320(19) Uani 1 1 d . .
C3 C 0.8515(7) 0.5279(6) 1.0327(5) 0.038(2) Uani 1 1 d . .
H3A H 0.907034 0.511574 1.049104 0.046 Uiso 1 1 calc R U
H3B H 0.807971 0.491635 1.037782 0.046 Uiso 1 1 calc R U
F4 F 0.4101(11) 0.4027(6) 0.7532(6) 0.124(5) Uani 1 1 d . .
O4 O 0.6435(4) 0.5476(3) 0.8323(3) 0.0303(15) Uani 1 1 d . .
N4 N 0.3974(6) 0.5573(5) 0.9106(5) 0.041(2) Uani 1 1 d . .
H114 H 0.363851 0.584197 0.888880 0.050 Uiso 1 1 calc R U
C4 C 0.8231(7) 0.5950(6) 1.0645(5) 0.034(2) Uani 1 1 d . .
H4 H 0.874308 0.617425 1.083387 0.041 Uiso 1 1 calc R U
C5 C 0.7519(8) 0.5912(7) 1.1123(5) 0.048(3) Uani 1 1 d . .
H5A H 0.711298 0.553938 1.102781 0.057 Uiso 1 1 calc R U
H5B H 0.775297 0.584459 1.154223 0.057 Uiso 1 1 calc R U
O5 O 0.5284(5) 0.5129(5) 0.9224(4) 0.047(2) Uani 1 1 d . .
F5 F 0.3717(10) 0.3082(6) 0.7150(8) 0.133(6) Uani 1 1 d . .
C6 C 0.7066(9) 0.6728(7) 1.0359(6) 0.049(3) Uani 1 1 d . .
H6A H 0.655500 0.651153 1.017329 0.058 Uiso 1 1 calc R U
H6B H 0.705420 0.722201 1.026818 0.058 Uiso 1 1 calc R U
O6 O 0.6603(8) 0.4232(5) 1.0008(5) 0.069(3) Uani 1 1 d . U
F6 F 0.4320(16) 0.3849(10) 0.6572(7) 0.173(8) Uani 1 1 d . .
C7 C 0.7841(6) 0.6290(5) 0.8954(5) 0.032(2) Uani 1 1 d . .
H7A H 0.783206 0.593830 0.862768 0.038 Uiso 1 1 calc R U
H7B H 0.839799 0.652854 0.892556 0.038 Uiso 1 1 calc R U
F7 F 0.6677(17) 0.2699(11) 1.0982(12) 0.225(11) Uani 1 1 d D U
O7 O 0.5723(10) 0.3723(7) 0.8964(6) 0.091(4) Uani 1 1 d D .
H7 H 0.555420 0.368123 0.859849 0.136 Uiso 1 1 calc R U
C8 C 0.4819(16) 0.6220(15) 1.0774(13) 0.122(9) Uani 1 1 d . U
H8A H 0.535052 0.642178 1.061747 0.183 Uiso 1 1 calc R U
H8B H 0.493339 0.575692 1.092048 0.183 Uiso 1 1 calc R U
H8C H 0.460110 0.649703 1.111585 0.183 Uiso 1 1 calc R U
O8 O 0.5352(14) 0.3508(11) 1.0221(10) 0.141(7) Uani 1 1 d . U
F8 F 0.749(2) 0.3459(11) 1.0810(9) 0.259(16) Uani 1 1 d D .
C9 C 0.355(3) 0.6757(18) 1.040(2) 0.212(16) Uani 1 1 d . U
H9A H 0.299990 0.663258 1.020954 0.317 Uiso 1 1 calc R U
H9B H 0.375521 0.718330 1.021942 0.317 Uiso 1 1 calc R U
H9C H 0.346480 0.681845 1.084489 0.317 Uiso 1 1 calc R U
O9 O 0.5935(17) 0.4176(14) 1.1050(13) 0.183(8) Uani 1 1 d . U
F9 F 0.681(3) 0.2876(12) 1.0063(8) 0.39(3) Uani 1 1 d D .
C00G C 0.7890(8) 0.6401(6) 1.0117(5) 0.038(2) Uani 1 1 d . .
H00G H 0.831762 0.676618 1.002379 0.046 Uiso 1 1 calc R U
O00J O 0.5267(9) 0.2938(6) 0.7928(5) 0.083(4) Uani 1 1 d . .
O00K O 0.3519(7) 0.3201(5) 0.4066(5) 0.069(3) Uani 1 1 d . .
C00L C 0.8593(6) 0.5500(5) 0.9656(5) 0.030(2) Uani 1 1 d . .
H00L H 0.911398 0.579122 0.960969 0.036 Uiso 1 1 calc R U
C00N C 0.3617(6) 0.5228(7) 0.9625(6) 0.044(3) Uani 1 1 d . .
C00Q C 0.7096(9) 0.6600(7) 1.1061(6) 0.052(3) Uani 1 1 d . .
H00A H 0.743563 0.695662 1.127164 0.062 Uiso 1 1 calc R U
H00B H 0.651153 0.659351 1.123798 0.062 Uiso 1 1 calc R U
C00R C 0.7135(7) 0.6805(5) 0.8814(5) 0.034(2) Uani 1 1 d . .
H00C H 0.724853 0.699945 0.840149 0.040 Uiso 1 1 calc R U
H00D H 0.718448 0.718120 0.911557 0.040 Uiso 1 1 calc R U
C00U C 0.3197(7) 0.4618(8) 0.9540(6) 0.051(3) Uani 1 1 d . .
C00V C 0.9649(8) 0.3529(6) 0.8988(8) 0.052(3) Uani 1 1 d . .
C00W C 0.6637(12) 0.5580(7) 0.6933(6) 0.063(4) Uani 1 1 d . .
H00E H 0.701387 0.555000 0.656765 0.075 Uiso 1 1 calc R U
H00F H 0.670170 0.516076 0.718218 0.075 Uiso 1 1 calc R U
C00X C 0.9746(12) 0.4925(9) 0.7751(7) 0.068(5) Uani 1 1 d . .
H00X H 0.977804 0.527051 0.808846 0.082 Uiso 1 1 calc R U
C00Z C 0.3353(10) 0.5194(8) 1.0703(6) 0.061(4) Uani 1 1 d . .
H00Z H 0.338859 0.540078 1.109789 0.074 Uiso 1 1 calc R U
C010 C 0.2943(10) 0.4578(11) 1.0649(7) 0.069(5) Uani 1 1 d . .
C10 C 0.277(3) 0.3501(15) 1.1295(15) 0.172(14) Uani 1 1 d D U
H10A H 0.228589 0.323044 1.113958 0.258 Uiso 1 1 calc R U
H10B H 0.285995 0.339582 1.173188 0.258 Uiso 1 1 calc R U
H10C H 0.328477 0.339041 1.106076 0.258 Uiso 1 1 calc R U
C011 C 0.6843(9) 0.6224(7) 0.7321(6) 0.049(3) Uani 1 1 d . .
H01A H 0.730853 0.613148 0.761954 0.059 Uiso 1 1 calc R U
H01B H 0.701400 0.660824 0.705325 0.059 Uiso 1 1 calc R U
C11 C 0.756(2) 0.3460(19) 0.8052(17) 0.163(13) Uani 1 1 d . U
H11A H 0.812096 0.352967 0.823881 0.245 Uiso 1 1 calc R U
H11B H 0.762340 0.337144 0.761018 0.245 Uiso 1 1 calc R U
H11C H 0.727422 0.307069 0.824789 0.245 Uiso 1 1 calc R U
C012 C 0.6013(8) 0.6376(6) 0.7650(5) 0.038(2) Uani 1 1 d . .
H012 H 0.591422 0.687891 0.766233 0.046 Uiso 1 1 calc R U
C12 C 0.5289(9) 0.6027(7) 0.7291(6) 0.046(3) Uani 1 1 d . .
H12 H 0.487939 0.637835 0.713389 0.055 Uiso 1 1 calc R U
C014 C 0.3087(10) 0.4287(7) 0.8903(7) 0.059(4) Uani 1 1 d . .
H014 H 0.358418 0.445925 0.865817 0.070 Uiso 1 1 calc R U
C14 C 1.1017(17) 0.2288(13) 0.7453(11) 0.118(9) Uani 1 1 d . .
H14A H 1.119800 0.181623 0.751976 0.178 Uiso 1 1 calc R U
H14B H 1.137445 0.259379 0.770059 0.178 Uiso 1 1 calc R U
H14C H 1.107918 0.240357 0.701568 0.178 Uiso 1 1 calc R U
C13 C 0.6889(18) 0.3144(14) 1.0582(10) 0.132(8) Uani 1 1 d D U
C015 C 0.8654(7) 0.4910(5) 0.9212(5) 0.034(2) Uani 1 1 d . .
C15 C 1.016(2) 0.2362(15) 0.7627(16) 0.138(9) Uani 1 1 d . U
H15 H 1.017756 0.203861 0.798323 0.165 Uiso 1 1 calc R U
C016 C 0.3717(8) 0.5526(7) 1.0206(6) 0.049(3) Uani 1 1 d . .
C017 C 0.5019(7) 0.5905(6) 0.8348(5) 0.036(2) Uani 1 1 d . .
H017 H 0.469339 0.634338 0.835477 0.043 Uiso 1 1 calc R U
O018 O 0.5450(11) 0.2657(9) 0.6855(7) 0.114(6) Uani 1 1 d . .
C019 C 0.5736(10) 0.5684(9) 0.6750(6) 0.062(4) Uani 1 1 d . .
H01C H 0.546107 0.524189 0.665676 0.074 Uiso 1 1 calc R U
H01D H 0.570413 0.597587 0.637901 0.074 Uiso 1 1 calc R U
C01A C 0.9781(10) 0.4260(8) 0.8050(8) 0.062(4) Uani 1 1 d . .
O01B O 0.5880(11) 0.3778(8) 0.7232(6) 0.121(7) Uani 1 1 d . .
C01C C 0.4782(7) 0.5509(6) 0.8935(5) 0.040(3) Uani 1 1 d . .
C01E C 0.6204(7) 0.6553(6) 0.8824(5) 0.035(2) Uani 1 1 d . .
H01E H 0.610107 0.631789 0.922038 0.042 Uiso 1 1 calc R U
H01F H 0.582090 0.695447 0.880998 0.042 Uiso 1 1 calc R U
C01F C 1.0481(14) 0.5066(12) 0.7334(10) 0.096(7) Uani 1 1 d . .
H01G H 1.052037 0.470573 0.702244 0.144 Uiso 1 1 calc R U
H01H H 1.101169 0.508017 0.757386 0.144 Uiso 1 1 calc R U
H01I H 1.039364 0.550581 0.712922 0.144 Uiso 1 1 calc R U
C01H C 0.9637(7) 0.4157(7) 0.8686(6) 0.043(3) Uani 1 1 d . .
O01I O 0.5024(7) 0.3260(8) 0.4230(8) 0.109(6) Uani 1 1 d . .
O01J O 0.4278(9) 0.4262(6) 0.4102(8) 0.100(5) Uani 1 1 d . .
C01O C 0.2846(10) 0.4288(9) 1.0061(8) 0.066(4) Uani 1 1 d . .
H01O H 0.254476 0.387152 1.001309 0.079 Uiso 1 1 calc R U
C01P C 0.4193(10) 0.6199(9) 1.0289(8) 0.064(4) Uani 1 1 d . U
H01P H 0.449392 0.630282 0.989351 0.077 Uiso 1 1 calc R U
C01Q C 0.9506(10) 0.3472(8) 0.9662(9) 0.066(4) Uani 1 1 d . .
H01Q H 0.910974 0.384613 0.978924 0.080 Uiso 1 1 calc R U
C01S C 0.9987(11) 0.3000(10) 0.7997(12) 0.089(7) Uani 1 1 d . U
C01U C 0.4840(9) 0.5567(8) 0.7742(6) 0.055(4) Uani 1 1 d . .
H01L H 0.421786 0.554620 0.765786 0.066 Uiso 1 1 calc R U
H01M H 0.508020 0.510064 0.772987 0.066 Uiso 1 1 calc R U
C01V C 0.9810(11) 0.2954(8) 0.8645(10) 0.073(5) Uani 1 1 d . .
H01V H 0.980569 0.252112 0.884025 0.088 Uiso 1 1 calc DR U
C01W C 0.9957(13) 0.3651(11) 0.7722(10) 0.090(7) Uani 1 1 d . .
H01W H 1.006125 0.368301 0.729147 0.108 Uiso 1 1 calc R U
C01Y C 0.4037(11) 0.3661(14) 0.5103(9) 0.092(7) Uani 1 1 d . .
C01Z C 0.2571(15) 0.4234(14) 1.1226(11) 0.112(9) Uani 1 1 d D .
H01Z H 0.291919 0.444292 1.156364 0.134 Uiso 1 1 calc R U
C020 C 0.435(2) 0.3542(9) 0.7140(9) 0.107(9) Uani 1 1 d . .
C021 C 0.8893(15) 0.5042(15) 0.7424(14) 0.132(11) Uani 1 1 d . .
H02A H 0.891304 0.483568 0.701285 0.198 Uiso 1 1 calc R U
H02B H 0.878886 0.553222 0.738519 0.198 Uiso 1 1 calc R U
H02C H 0.843062 0.483332 0.766350 0.198 Uiso 1 1 calc R U
C024 C 0.946(3) 0.2098(15) 0.7350(12) 0.165(16) Uani 1 1 d . .
H02D H 0.927034 0.240356 0.702045 0.247 Uiso 1 1 calc R U
H02E H 0.899975 0.204699 0.765437 0.247 Uiso 1 1 calc R U
H02F H 0.959955 0.165105 0.717561 0.247 Uiso 1 1 calc R U
C026 C 0.3192(19) 0.3525(11) 0.8899(11) 0.114(8) Uani 1 1 d . U
H02G H 0.318156 0.336006 0.847289 0.171 Uiso 1 1 calc R U
H02H H 0.272239 0.331552 0.913097 0.171 Uiso 1 1 calc R U
H02I H 0.373953 0.340419 0.909019 0.171 Uiso 1 1 calc R U
C028 C 0.2318(16) 0.4568(15) 0.8580(11) 0.128(9) Uani 1 1 d . U
H02J H 0.226903 0.505648 0.866706 0.193 Uiso 1 1 calc R U
H02K H 0.180284 0.433367 0.872637 0.193 Uiso 1 1 calc R U
H02L H 0.237860 0.449900 0.813492 0.193 Uiso 1 1 calc R U
C029 C 1.0346(15) 0.3576(15) 0.9987(10) 0.109(8) Uani 1 1 d . .
H02M H 1.032308 0.336230 1.039446 0.163 Uiso 1 1 calc R U
H02N H 1.045537 0.406485 1.003299 0.163 Uiso 1 1 calc R U
H02O H 1.080739 0.336897 0.974456 0.163 Uiso 1 1 calc R U
C02A C 0.169(2) 0.454(2) 1.1342(17) 0.197(15) Uani 1 1 d . U
H02P H 0.143234 0.467917 1.094852 0.296 Uiso 1 1 calc R U
H02Q H 0.174050 0.493723 1.161198 0.296 Uiso 1 1 calc R U
H02R H 0.131882 0.419886 1.153869 0.296 Uiso 1 1 calc R U

loop_
_atom_site_aniso_label
_atom_site_aniso_U_11
_atom_site_aniso_U_22
_atom_site_aniso_U_33
_atom_site_aniso_U_23
_atom_site_aniso_U_13
_atom_site_aniso_U_12
Tm01 0.0311(2) 0.0328(2) 0.0360(2) 0.0025(2) -0.0014(2) -0.0015(2)
S1 0.174(6) 0.085(3) 0.049(2) 0.027(2) -0.031(3) -0.072(3)
F1 0.081(10) 0.28(2) 0.196(18) -0.110(18) 0.058(11) -0.024(13)
O1 0.024(3) 0.046(5) 0.056(5) -0.013(4) -0.001(4) 0.001(3)
N1 0.024(4) 0.035(4) 0.051(5) -0.003(5) 0.007(4) 0.000(3)
C1 0.18(3) 0.13(2) 0.15(3) 0.09(2) -0.05(2) -0.06(2)
S002 0.0416(17) 0.0553(19) 0.057(2) 0.0035(15) -0.0009(14) -0.0140(15)
F2 0.081(7) 0.156(11) 0.067(7) -0.023(7) 0.011(5) -0.061(8)
O2 0.066(6) 0.039(5) 0.048(5) -0.015(4) 0.012(4) -0.002(4)
N2 0.031(4) 0.031(4) 0.029(4) 0.000(3) 0.000(3) 0.001(4)
S003 0.110(4) 0.089(3) 0.056(3) -0.028(2) 0.016(3) -0.054(3)
F3 0.24(2) 0.24(2) 0.093(10) 0.090(12) -0.074(11) -0.195(19)
O3 0.030(4) 0.025(3) 0.035(4) -0.007(3) 0.000(3) -0.006(3)
N3 0.041(5) 0.030(4) 0.025(4) 0.005(3) -0.005(4) -0.001(4)
C3 0.034(5) 0.044(5) 0.036(5) 0.002(5) -0.004(4) -0.001(6)
F4 0.214(16) 0.063(7) 0.094(9) -0.026(6) 0.007(9) -0.031(8)
O4 0.032(4) 0.025(3) 0.034(4) 0.005(2) 0.001(3) 0.003(3)
N4 0.028(4) 0.050(5) 0.047(6) 0.012(5) -0.001(4) 0.005(4)
C4 0.030(6) 0.045(6) 0.028(5) -0.003(4) -0.008(4) 0.002(4)
C5 0.049(7) 0.064(8) 0.030(6) 0.000(5) 0.001(5) 0.013(6)
O5 0.031(4) 0.059(6) 0.052(5) 0.025(4) -0.002(4) 0.005(4)
F5 0.153(13) 0.055(6) 0.191(15) -0.023(8) -0.040(11) -0.022(7)
C6 0.052(7) 0.054(8) 0.041(7) -0.004(5) 0.001(6) 0.022(6)
O6 0.070(3) 0.068(3) 0.068(3) 0.0014(14) -0.0010(14) -0.0016(14)
F6 0.29(3) 0.165(15) 0.066(9) 0.012(9) -0.013(12) -0.031(16)
C7 0.030(5) 0.033(5) 0.033(6) 0.005(4) 0.001(4) -0.004(4)
F7 0.23(2) 0.180(18) 0.26(3) 0.117(18) 0.02(2) -0.006(18)
O7 0.122(11) 0.098(9) 0.051(7) -0.015(7) 0.008(7) -0.071(8)
C8 0.096(14) 0.134(17) 0.136(19) 0.001(15) -0.035(14) -0.023(14)
O8 0.140(7) 0.142(7) 0.142(7) 0.001(3) 0.000(3) -0.002(3)
F8 0.43(4) 0.180(18) 0.165(17) 0.085(14) -0.18(2) -0.18(2)
C9 0.18(2) 0.15(2) 0.31(3) -0.05(2) -0.03(2) 0.066(18)
O9 0.184(8) 0.184(8) 0.180(8) -0.003(3) 0.002(3) 0.000(3)
F9 0.92(9) 0.18(2) 0.086(12) -0.005(12) -0.05(3) -0.28(4)
C00G 0.041(6) 0.038(6) 0.035(6) -0.006(4) 0.000(5) 0.003(5)
O00J 0.111(10) 0.079(8) 0.060(7) -0.015(6) 0.007(7) -0.043(8)
O00K 0.067(6) 0.074(6) 0.066(6) 0.017(5) -0.021(7) -0.030(5)
C00L 0.026(5) 0.029(5) 0.036(5) -0.004(4) -0.001(4) 0.005(3)
C00N 0.025(5) 0.054(7) 0.054(7) 0.002(6) 0.006(4) 0.005(5)
C00Q 0.058(8) 0.052(7) 0.044(8) -0.008(6) -0.006(6) 0.011(6)
C00R 0.042(6) 0.026(5) 0.033(5) 0.000(4) -0.001(4) -0.001(4)
C00U 0.038(6) 0.061(8) 0.053(7) 0.010(6) 0.010(5) 0.003(6)
C00V 0.038(6) 0.039(6) 0.080(10) -0.009(7) 0.011(7) 0.004(5)
C00W 0.084(11) 0.063(8) 0.040(7) -0.004(6) 0.017(8) -0.010(9)
C00X 0.089(12) 0.080(11) 0.036(8) -0.010(7) 0.009(8) -0.012(9)
C00Z 0.048(7) 0.088(11) 0.047(7) 0.006(7) 0.005(6) 0.010(9)
C010 0.054(8) 0.108(15) 0.045(8) 0.010(8) 0.022(6) 0.003(9)
C10 0.22(3) 0.15(2) 0.14(2) 0.037(18) 0.064(19) 0.01(2)
C011 0.059(8) 0.057(8) 0.031(6) -0.001(5) 0.005(5) -0.010(6)
C11 0.16(2) 0.18(2) 0.15(2) -0.028(19) 0.003(18) -0.01(2)
C012 0.047(6) 0.036(6) 0.031(6) 0.010(4) -0.001(5) -0.007(5)
C12 0.052(7) 0.051(7) 0.034(6) 0.004(5) -0.006(5) -0.001(6)
C014 0.060(8) 0.055(8) 0.061(10) 0.007(6) 0.006(7) 0.003(6)
C14 0.14(2) 0.111(18) 0.104(18) -0.015(14) 0.039(16) 0.063(17)
C13 0.133(8) 0.132(8) 0.132(8) 0.0007(14) 0.0001(14) -0.0005(14)
C015 0.040(6) 0.027(5) 0.036(6) 0.003(4) 0.000(4) 0.000(4)
C15 0.145(15) 0.119(13) 0.149(14) -0.053(11) 0.015(12) 0.030(11)
C016 0.033(6) 0.069(9) 0.047(7) 0.007(6) 0.005(5) 0.012(5)
C017 0.029(5) 0.043(6) 0.037(6) 0.011(5) -0.001(4) 0.000(5)
O018 0.120(12) 0.132(13) 0.089(10) -0.063(9) 0.034(8) -0.070(10)
C019 0.064(9) 0.085(11) 0.037(7) -0.013(7) 0.003(6) -0.028(8)
C01A 0.050(8) 0.067(10) 0.070(10) -0.016(8) 0.020(8) -0.006(7)
O01B 0.178(16) 0.139(13) 0.047(7) -0.028(7) 0.019(8) -0.115(12)
C01C 0.036(6) 0.046(6) 0.037(7) 0.007(4) -0.001(5) -0.005(5)
C01E 0.039(6) 0.033(6) 0.032(5) -0.004(4) -0.001(4) 0.005(5)
C01F 0.096(15) 0.118(17) 0.073(13) 0.010(11) 0.024(11) -0.026(12)
C01H 0.026(5) 0.053(7) 0.050(7) -0.007(6) 0.015(5) 0.012(5)
O01I 0.040(6) 0.124(12) 0.163(16) -0.067(11) 0.002(7) -0.001(7)
O01J 0.089(9) 0.067(7) 0.143(13) 0.051(9) -0.036(9) -0.038(6)
C01O 0.059(9) 0.071(10) 0.069(10) 0.017(8) 0.027(8) -0.002(8)
C01P 0.058(9) 0.077(10) 0.057(9) -0.006(8) -0.014(7) -0.008(7)
C01Q 0.056(9) 0.046(8) 0.097(13) 0.016(8) 0.003(9) 0.009(7)
C01S 0.057(10) 0.066(11) 0.14(2) -0.049(12) 0.015(11) -0.004(8)
C01U 0.036(6) 0.083(10) 0.047(8) 0.001(7) -0.013(6) -0.002(6)
C01V 0.065(10) 0.041(8) 0.114(15) -0.011(8) 0.012(10) 0.014(7)
C01W 0.095(14) 0.094(14) 0.082(13) -0.048(11) 0.034(11) -0.011(11)
C01Y 0.051(9) 0.15(2) 0.071(12) -0.022(12) 0.017(8) -0.056(12)
C01Z 0.091(15) 0.16(2) 0.084(15) 0.034(15) 0.027(12) -0.030(16)
C020 0.22(3) 0.051(10) 0.056(11) -0.010(8) 0.004(14) -0.037(14)
C021 0.084(15) 0.16(3) 0.15(2) 0.078(19) -0.011(15) -0.025(15)
C024 0.28(4) 0.12(2) 0.094(18) -0.069(17) -0.08(2) 0.05(2)
C026 0.16(2) 0.079(12) 0.104(15) 0.007(11) 0.031(14) -0.017(13)
C028 0.109(15) 0.17(2) 0.104(15) -0.056(15) -0.043(12) 0.038(15)
C029 0.089(16) 0.15(2) 0.086(16) -0.029(15) 0.001(12) 0.023(15)
C02A 0.18(2) 0.24(3) 0.18(2) 0.03(2) 0.098(19) 0.01(2)

loop_
_atom_type_symbol
_atom_type_description
_atom_type_scat_dispersion_real
_atom_type_scat_dispersion_imag
_atom_type_scat_source
C C 0.0033 0.0016 'International Tables Vol C Tables 4.2.6.8 and 6.1.1.4'
H H 0.0000 0.0000 'International Tables Vol C Tables 4.2.6.8 and 6.1.1.4'
F F 0.0171 0.0103 'International Tables Vol C Tables 4.2.6.8 and 6.1.1.4'
N N 0.0061 0.0033 'International Tables Vol C Tables 4.2.6.8 and 6.1.1.4'
O O 0.0106 0.0060 'International Tables Vol C Tables 4.2.6.8 and 6.1.1.4'
S S 0.1246 0.1234 'International Tables Vol C Tables 4.2.6.8 and 6.1.1.4'
Tm Tm -0.3139 5.2483 'International Tables Vol C Tables 4.2.6.8 and 6.1.1.4'

loop_
_geom_angle_atom_site_label_1
_geom_angle_atom_site_label_2
_geom_angle_atom_site_label_3
_geom_angle
O4 Tm01 O3 84.1(3)
O4 Tm01 O1 100.3(3)
O3 Tm01 O1 76.1(3)
O4 Tm01 O5 75.8(3)
O3 Tm01 O5 85.1(3)
O1 Tm01 O5 161.1(3)
O4 Tm01 O6 158.1(3)
O3 Tm01 O6 78.2(3)
O1 Tm01 O6 87.9(4)
O5 Tm01 O6 89.8(4)
O4 Tm01 O2 76.9(3)
O3 Tm01 O2 138.0(3)
O1 Tm01 O2 71.1(3)
O5 Tm01 O2 124.6(4)
O6 Tm01 O2 125.0(4)
O4 Tm01 O7 116.4(4)
O3 Tm01 O7 148.6(4)
O1 Tm01 O7 119.3(5)
O5 Tm01 O7 78.0(5)
O6 Tm01 O7 75.4(4)
O2 Tm01 O7 72.6(4)
O6 S1 O8 109.8(10)
O6 S1 O9 111.6(11)
O8 S1 O9 99.6(14)
O6 S1 C13 109.9(11)
O8 S1 C13 110.0(11)
O9 S1 C13 115.4(13)
O6 S1 F9 94.4(8)
O8 S1 F9 87.5(13)
O9 S1 F9 148.4(12)
C13 S1 F9 35.0(10)
C015 O1 Tm01 135.9(7)
C015 N1 C01H 122.2(9)
C015 N1 H1 118.9
C01H N1 H1 118.9
C01Q C1 H1A 109.5
C01Q C1 H1B 109.5
H1A C1 H1B 109.5
C01Q C1 H1C 109.5
H1A C1 H1C 109.5
H1B C1 H1C 109.5
O01I S002 O01J 110.9(10)
O01I S002 O00K 114.7(8)
O01J S002 O00K 115.2(7)
O01I S002 C01Y 107.3(11)
O01J S002 C01Y 102.8(12)
O00K S002 C01Y 104.7(7)
C11 O2 Tm01 130.7(14)
C11 O2 H2 114.7
Tm01 O2 H2 114.7
O3 N2 C7 110.6(8)
O3 N2 C00G 109.9(8)
C7 N2 C00G 114.9(8)
O3 N2 C00L 111.3(7)
C7 N2 C00L 110.3(8)
C00G N2 C00L 99.4(8)
O018 S003 O00J 115.5(10)
O018 S003 O01B 116.8(9)
O00J S003 O01B 114.9(7)
O018 S003 C020 104.3(10)
O00J S003 C020 103.9(10)
O01B S003 C020 98.1(11)
N2 O3 Tm01 130.4(6)
O4 N3 C017 109.4(8)
O4 N3 C01E 111.4(8)
C017 N3 C01E 110.4(9)
O4 N3 C012 108.0(8)
C017 N3 C012 101.4(8)
C01E N3 C012 115.7(8)
C00L C3 C4 101.9(9)
C00L C3 H3A 111.4
C4 C3 H3A 111.4
C00L C3 H3B 111.4
C4 C3 H3B 111.4
H3A C3 H3B 109.3
N3 O4 Tm01 131.6(6)
C01C N4 C00N 123.2(10)
C01C N4 H114 118.4
C00N N4 H114 118.4
C5 C4 C00G 106.3(9)
C5 C4 C3 118.0(10)
C00G C4 C3 104.8(8)
C5 C4 H4 109.1
C00G C4 H4 109.1
C3 C4 H4 109.1
C00Q C5 C4 102.5(11)
C00Q C5 H5A 111.3
C4 C5 H5A 111.3
C00Q C5 H5B 111.3
C4 C5 H5B 111.3
H5A C5 H5B 109.2
C01C O5 Tm01 135.2(8)
C00G C6 C00Q 104.2(10)
C00G C6 H6A 110.9
C00Q C6 H6A 110.9
C00G C6 H6B 110.9
C00Q C6 H6B 110.9
H6A C6 H6B 108.9
S1 O6 Tm01 150.2(8)
N2 C7 C00R 117.0(9)
N2 C7 H7A 108.0
C00R C7 H7A 108.0
N2 C7 H7B 108.0
C00R C7 H7B 108.0
H7A C7 H7B 107.3
Tm01 O7 H3 101(9)
Tm01 O7 H7 109.5
H3 O7 H7 121.8
C01P C8 H8A 109.5
C01P C8 H8B 109.5
H8A C8 H8B 109.5
C01P C8 H8C 109.5
H8A C8 H8C 109.5
H8B C8 H8C 109.5
C01P C9 H9A 109.5
C01P C9 H9B 109.5
H9A C9 H9B 109.5
C01P C9 H9C 109.5
H9A C9 H9C 109.5
H9B C9 H9C 109.5
C13 F9 S1 49(2)
N2 C00G C6 116.7(10)
N2 C00G C4 106.0(9)
C6 C00G C4 106.0(10)
N2 C00G H00G 109.3
C6 C00G H00G 109.3
C4 C00G H00G 109.3
C015 C00L N2 113.7(8)
C015 C00L C3 113.4(9)
N2 C00L C3 102.9(8)
C015 C00L H00L 108.9
N2 C00L H00L 108.9
C3 C00L H00L 108.9
C00U C00N C016 122.5(12)
C00U C00N N4 119.5(12)
C016 C00N N4 118.0(12)
C5 C00Q C6 104.2(10)
C5 C00Q H00A 110.9
C6 C00Q H00A 110.9
C5 C00Q H00B 110.9
C6 C00Q H00B 110.9
H00A C00Q H00B 108.9
C7 C00R C01E 117.9(9)
C7 C00R H00C 107.8
C01E C00R H00C 107.8
C7 C00R H00D 107.8
C01E C00R H00D 107.8
H00C C00R H00D 107.2
C00N C00U C01O 118.4(14)
C00N C00U C014 122.7(12)
C01O C00U C014 118.8(14)
C01V C00V C01H 118.3(16)
C01V C00V C01Q 119.9(15)
C01H C00V C01Q 121.8(12)
C019 C00W C011 103.4(13)
C019 C00W H00E 111.1
C011 C00W H00E 111.1
C019 C00W H00F 111.1
C011 C00W H00F 111.1
H00E C00W H00F 109.1
C01A C00X C01F 114.2(17)
C01A C00X C021 111.9(17)
C01F C00X C021 111.2(17)
C01A C00X H00X 106.3
C01F C00X H00X 106.3
C021 C00X H00X 106.3
C010 C00Z C016 122.6(14)
C010 C00Z H00Z 118.7
C016 C00Z H00Z 118.7
C00Z C010 C01O 118.9(14)
C00Z C010 C01Z 119.5(17)
C01O C010 C01Z 121.5(18)
C01Z C10 H10A 109.5
C01Z C10 H10B 109.5
H10A C10 H10B 109.5
C01Z C10 H10C 109.5
H10A C10 H10C 109.5
H10B C10 H10C 109.5
C012 C011 C00W 103.8(11)
C012 C011 H01A 111.0
C00W C011 H01A 111.0
C012 C011 H01B 111.0
C00W C011 H01B 111.0
H01A C011 H01B 109.0
O2 C11 H11A 109.5
O2 C11 H11B 109.5
H11A C11 H11B 109.5
O2 C11 H11C 109.5
H11A C11 H11C 109.5
H11B C11 H11C 109.5
C011 C012 C12 107.7(10)
C011 C012 N3 114.4(10)
C12 C012 N3 104.8(9)
C011 C012 H012 109.9
C12 C012 H012 109.9
N3 C012 H012 109.9
C01U C12 C019 116.7(12)
C01U C12 C012 106.3(10)
C019 C12 C012 104.5(11)
C01U C12 H12 109.7
C019 C12 H12 109.7
C012 C12 H12 109.7
C028 C014 C026 117(2)
C028 C014 C00U 110.8(14)
C026 C014 C00U 114.4(15)
C028 C014 H014 104.4
C026 C014 H014 104.4
C00U C014 H014 104.4
C15 C14 H14A 109.5
C15 C14 H14B 109.5
H14A C14 H14B 109.5
C15 C14 H14C 109.5
H14A C14 H14C 109.5
H14B C14 H14C 109.5
F8 C13 F9 130(3)
F8 C13 F7 106(2)
F9 C13 F7 107(2)
F8 C13 S1 99(2)
F9 C13 S1 96(3)
F7 C13 S1 118(2)
O1 C015 N1 121.2(10)
O1 C015 C00L 124.2(10)
N1 C015 C00L 114.5(10)
C024 C15 C14 128(3)
C024 C15 C01S 114(2)
C14 C15 C01S 114(3)
C024 C15 H15 96.9
C14 C15 H15 96.9
C01S C15 H15 96.9
C00Z C016 C00N 117.5(14)
C00Z C016 C01P 121.0(14)
C00N C016 C01P 121.5(13)
C01U C017 N3 103.3(9)
C01U C017 C01C 117.3(11)
N3 C017 C01C 113.3(9)
C01U C017 H017 107.5
N3 C017 H017 107.5
C01C C017 H017 107.5
C00W C019 C12 106.9(11)
C00W C019 H01C 110.3
C12 C019 H01C 110.3
C00W C019 H01D 110.3
C12 C019 H01D 110.3
H01C C019 H01D 108.6
C01H C01A C01W 113.6(16)
C01H C01A C00X 123.8(13)
C01W C01A C00X 122.6(16)
O5 C01C N4 121.0(11)
O5 C01C C017 124.5(10)
N4 C01C C017 114.4(10)
N3 C01E C00R 115.8(9)
N3 C01E H01E 108.3
C00R C01E H01E 108.3
N3 C01E H01F 108.3
C00R C01E H01F 108.3
H01E C01E H01F 107.4
C00X C01F H01G 109.5
C00X C01F H01H 109.5
H01G C01F H01H 109.5
C00X C01F H01I 109.5
H01G C01F H01I 109.5
H01H C01F H01I 109.5
C00V C01H C01A 125.6(13)
C00V C01H N1 118.0(11)
C01A C01H N1 116.4(12)
C010 C01O C00U 120.0(16)
C010 C01O H01O 120.0
C00U C01O H01O 120.0
C8 C01P C9 108(2)
C8 C01P C016 116.3(17)
C9 C01P C016 109(2)
C8 C01P H01P 107.7
C9 C01P H01P 107.7
C016 C01P H01P 107.7
C00V C01Q C1 112.3(19)
C00V C01Q C029 108.8(15)
C1 C01Q C029 111.4(19)
C00V C01Q H01Q 108.1
C1 C01Q H01Q 108.1
C029 C01Q H01Q 108.1
C01W C01S C01V 117.6(15)
C01W C01S C15 122(2)
C01V C01S C15 120(2)
C017 C01U C12 102.6(11)
C017 C01U H01L 111.2
C12 C01U H01L 111.2
C017 C01U H01M 111.2
C12 C01U H01M 111.2
H01L C01U H01M 109.2
C00V C01V C01S 120.9(16)
C00V C01V H01V 119.5
C01S C01V H01V 119.5
C01S C01W C01A 123.9(18)
C01S C01W H01W 118.0
C01A C01W H01W 118.0
F3 C01Y F1 104.7(19)
F3 C01Y F2 108.9(19)
F1 C01Y F2 105.3(19)
F3 C01Y S002 112.2(18)
F1 C01Y S002 113.6(19)
F2 C01Y S002 111.7(11)
C10 C01Z C02A 124(3)
C10 C01Z C010 116(2)
C02A C01Z C010 108(2)
C10 C01Z H01Z 102.2
C02A C01Z H01Z 102.2
C010 C01Z H01Z 102.2
F4 C020 F5 104(2)
F4 C020 F6 104.2(18)
F5 C020 F6 106(2)
F4 C020 S003 115.2(17)
F5 C020 S003 112.2(15)
F6 C020 S003 114(2)
C00X C021 H02A 109.5
C00X C021 H02B 109.5
H02A C021 H02B 109.5
C00X C021 H02C 109.5
H02A C021 H02C 109.5
H02B C021 H02C 109.5
C15 C024 H02D 109.5
C15 C024 H02E 109.5
H02D C024 H02E 109.5
C15 C024 H02F 109.5
H02D C024 H02F 109.5
H02E C024 H02F 109.5
C014 C026 H02G 109.5
C014 C026 H02H 109.5
H02G C026 H02H 109.5
C014 C026 H02I 109.5
H02G C026 H02I 109.5
H02H C026 H02I 109.5
C014 C028 H02J 109.5
C014 C028 H02K 109.5
H02J C028 H02K 109.5
C014 C028 H02L 109.5
H02J C028 H02L 109.5
H02K C028 H02L 109.5
C01Q C029 H02M 109.5
C01Q C029 H02N 109.5
H02M C029 H02N 109.5
C01Q C029 H02O 109.5
H02M C029 H02O 109.5
H02N C029 H02O 109.5
C01Z C02A H02P 109.5
C01Z C02A H02Q 109.5
H02P C02A H02Q 109.5
C01Z C02A H02R 109.5
H02P C02A H02R 109.5
H02Q C02A H02R 109.5

loop_
_geom_bond_atom_site_label_1
_geom_bond_atom_site_label_2
_geom_bond_distance
Tm01 O4 2.210(6)
Tm01 O3 2.224(7)
Tm01 O1 2.253(7)
Tm01 O5 2.256(8)
Tm01 O6 2.277(11)
Tm01 O2 2.334(8)
Tm01 O7 2.349(10)
S1 O6 1.434(12)
S1 O8 1.57(2)
S1 O9 1.58(3)
S1 C13 1.63(3)
S1 F9 2.16(4)
F1 C01Y 1.32(3)
O1 C015 1.241(14)
N1 C015 1.328(14)
N1 C01H 1.433(15)
N1 H1 0.8800
C1 C01Q 1.50(3)
C1 H1A 0.9800
C1 H1B 0.9800
C1 H1C 0.9800
S002 O01I 1.391(13)
S002 O01J 1.405(11)
S002 O00K 1.436(10)
S002 C01Y 1.782(19)
F2 C01Y 1.337(19)
O2 C11 1.58(4)
O2 H2 0.9500
N2 O3 1.371(11)
N2 C7 1.493(13)
N2 C00G 1.513(14)
N2 C00L 1.518(12)
S003 O018 1.415(13)
S003 O00J 1.433(13)
S003 O01B 1.454(13)
S003 C020 1.76(3)
F3 C01Y 1.29(3)
N3 O4 1.400(11)
N3 C017 1.500(14)
N3 C01E 1.510(14)
N3 C012 1.546(13)
C3 C00L 1.525(15)
C3 C4 1.553(16)
C3 H3A 0.9900
C3 H3B 0.9900
F4 C020 1.34(2)
N4 C01C 1.322(15)
N4 C00N 1.427(16)
N4 H114 0.8800
C4 C5 1.522(16)
C4 C00G 1.544(15)
C4 H4 1.0000
C5 C00Q 1.510(18)
C5 H5A 0.9900
C5 H5B 0.9900
O5 C01C 1.250(14)
F5 C020 1.34(3)
C6 C00G 1.531(17)
C6 C00Q 1.544(18)
C6 H6A 0.9900
C6 H6B 0.9900
F6 C020 1.37(2)
C7 C00R 1.526(15)
C7 H7A 0.9900
C7 H7B 0.9900
F7 C13 1.28(2)
O7 H3 0.901(14)
O7 H7 0.8400
C8 C01P 1.44(3)
C8 H8A 0.9800
C8 H8B 0.9800
C8 H8C 0.9800
F8 C13 1.231(19)
C9 C01P 1.51(4)
C9 H9A 0.9800
C9 H9B 0.9800
C9 H9C 0.9800
F9 C13 1.249(19)
C00G H00G 1.0000
C00L C015 1.509(14)
C00L H00L 1.0000
C00N C00U 1.38(2)
C00N C016 1.398(19)
C00Q H00A 0.9900
C00Q H00B 0.9900
C00R C01E 1.536(16)
C00R H00C 0.9900
C00R H00D 0.9900
C00U C01O 1.412(19)
C00U C014 1.54(2)
C00V C01V 1.37(2)
C00V C01H 1.397(19)
C00V C01Q 1.48(2)
C00W C019 1.48(2)
C00W C011 1.552(19)
C00W H00E 0.9900
C00W H00F 0.9900
C00X C01A 1.46(2)
C00X C01F 1.49(2)
C00X C021 1.53(3)
C00X H00X 1.0000
C00Z C010 1.38(2)
C00Z C016 1.382(19)
C00Z H00Z 0.9500
C010 C01O 1.40(2)
C010 C01Z 1.54(2)
C10 C01Z 1.480(13)
C10 H10A 0.9800
C10 H10B 0.9800
C10 H10C 0.9800
C011 C012 1.509(18)
C011 H01A 0.9900
C011 H01B 0.9900
C11 H11A 0.9800
C11 H11B 0.9800
C11 H11C 0.9800
C012 C12 1.534(17)
C012 H012 1.0000
C12 C01U 1.506(19)
C12 C019 1.52(2)
C12 H12 1.0000
C014 C028 1.50(3)
C014 C026 1.50(3)
C014 H014 1.0000
C14 C15 1.40(4)
C14 H14A 0.9800
C14 H14B 0.9800
C14 H14C 0.9800
C15 C024 1.35(4)
C15 C01S 1.51(3)
C15 H15 1.0000
C016 C01P 1.53(2)
C017 C01U 1.498(18)
C017 C01C 1.539(15)
C017 H017 1.0000
C019 H01C 0.9900
C019 H01D 0.9900
C01A C01H 1.41(2)
C01A C01W 1.42(2)
C01E H01E 0.9900
C01E H01F 0.9900
C01F H01G 0.9800
C01F H01H 0.9800
C01F H01I 0.9800
C01O H01O 0.9500
C01P H01P 1.0000
C01Q C029 1.50(3)
C01Q H01Q 1.0000
C01S C01W 1.41(3)
C01S C01V 1.44(3)
C01U H01L 0.9900
C01U H01M 0.9900
C01V H01V 0.9500
C01W H01W 0.9500
C01Z C02A 1.53(4)
C01Z H01Z 1.0000
C021 H02A 0.9800
C021 H02B 0.9800
C021 H02C 0.9800
C024 H02D 0.9800
C024 H02E 0.9800
C024 H02F 0.9800
C026 H02G 0.9800
C026 H02H 0.9800
C026 H02I 0.9800
C028 H02J 0.9800
C028 H02K 0.9800
C028 H02L 0.9800
C029 H02M 0.9800
C029 H02N 0.9800
C029 H02O 0.9800
C02A H02P 0.9800
C02A H02Q 0.9800
C02A H02R 0.9800
